data_7049073
loop_
_publ_author_name
'Janicki, Rafa\/l'
'Mondry, Anna'

_publ_section_title
;
 Structural and thermodynamic aspects of hydration of Gd(iii) systems.
;
_journal_issue 10
_journal_name_full 'Dalton transactions (Cambridge, England : 2003)'
_journal_page_first 3380
_journal_page_last 3391
_journal_paper_doi 10.1039/c8dt04869j
_journal_volume 48
_journal_year 2019
_chemical_formula_sum 'C15 H32 Gd N5 O13'
_chemical_formula_weight 647.70
_space_group_crystal_system monoclinic
_space_group_IT_number 14
_space_group_name_Hall '-P 2ybc'
_space_group_name_H-M_alt 'P 1 21/c 1'
_symmetry_space_group_name_Hall '-P 2ybc'
_symmetry_space_group_name_H-M 'P 1 21/c 1'
_atom_sites_solution_hydrogens mixed
_audit_creation_method SHELXL-2018/1
_audit_update_record
;
2019-01-26 deposited with the CCDC.
2019-02-08 downloaded from the CCDC.
;
_cell_angle_alpha 90
_cell_angle_beta 119.87(2)
_cell_angle_gamma 90
_cell_formula_units_Z 4
_cell_length_a 16.842(2)
_cell_length_b 9.2670(10)
_cell_length_c 16.890(2)
_cell_measurement_reflns_used 26504
_cell_measurement_temperature 100(2)
_cell_measurement_theta_max 36.8970
_cell_measurement_theta_min 3.2350
_cell_volume 2285.9(6)
_computing_data_collection
;
CrysAlisPro, Agilent Technologies,
Version 1.171.36.20 (release 27-06-2012 CrysAlis171 .NET)
(compiled Jul 11 2012,15:38:31)
;
_computing_molecular_graphics
;
DIAMOND-Visual Crystal Structure Information System,     CRYSTALIMPACT, Postfach 1251, 53002 Bonn, Germany
;
_computing_publication_material cifpub
_computing_structure_refinement 'SHELXL-2018/1 (Sheldrick, 2018)'
_computing_structure_solution 'G. M. Sheldrick, Acta Cryst. (2008), A64, 112-122.'
_diffrn_ambient_temperature 100(2)
_diffrn_measured_fraction_theta_full 0.998
_diffrn_measured_fraction_theta_max 0.868
_diffrn_measurement_device_type 'Xcalibur, Sapphire2, large Be window'
_diffrn_radiation_type MoK\a
_diffrn_radiation_wavelength 0.71073
_diffrn_reflns_av_R_equivalents 0.0454
_diffrn_reflns_av_unetI/netI 0.0324
_diffrn_reflns_Laue_measured_fraction_full 0.998
_diffrn_reflns_Laue_measured_fraction_max 0.868
_diffrn_reflns_limit_h_max 28
_diffrn_reflns_limit_h_min -28
_diffrn_reflns_limit_k_max 10
_diffrn_reflns_limit_k_min -14
_diffrn_reflns_limit_l_max 28
_diffrn_reflns_limit_l_min -26
_diffrn_reflns_number 35036
_diffrn_reflns_point_group_measured_fraction_full 0.998
_diffrn_reflns_point_group_measured_fraction_max 0.868
_diffrn_reflns_theta_full 26.315
_diffrn_reflns_theta_max 36.865
_diffrn_reflns_theta_min 3.263
_diffrn_source 'fine-focus sealed X-ray tube'
_exptl_absorpt_coefficient_mu 2.977
_exptl_absorpt_correction_T_max 0.680
_exptl_absorpt_correction_T_min 0.443
_exptl_absorpt_correction_type analytical
_exptl_absorpt_process_details
;
CrysAlisPro 1.171.40.8b (Rigaku Oxford Diffraction, 2018)
Analytical numeric absorption correction using a multifaceted crystal
            model based on expressions derived by R.C. Clark & J.S. Reid.
(Clark, R. C. & Reid, J. S. (1995). Acta Cryst. A51, 887-897)
Empirical absorption correction using spherical harmonics,
 implemented in SCALE3 ABSPACK scaling algorithm.
;
_exptl_crystal_colour colourless
_exptl_crystal_density_diffrn 1.882
_exptl_crystal_description irregular
_exptl_crystal_F_000 1300
_exptl_crystal_size_max 0.410
_exptl_crystal_size_mid 0.222
_exptl_crystal_size_min 0.175
_refine_diff_density_max 1.757
_refine_diff_density_min -3.239
_refine_diff_density_rms 0.218
_refine_ls_extinction_method none
_refine_ls_goodness_of_fit_ref 1.213
_refine_ls_hydrogen_treatment mixed
_refine_ls_matrix_type full
_refine_ls_number_parameters 320
_refine_ls_number_reflns 10000
_refine_ls_number_restraints 0
_refine_ls_restrained_S_all 1.213
_refine_ls_R_factor_all 0.0382
_refine_ls_R_factor_gt 0.0361
_refine_ls_shift/su_max 0.005
_refine_ls_shift/su_mean 0.000
_refine_ls_structure_factor_coef Fsqd
_refine_ls_weighting_details 'w=1/[\s^2^(Fo^2^)+(0.0683P)^2^] where P=(Fo^2^+2Fc^2^)/3'
_refine_ls_weighting_scheme calc
_refine_ls_wR_factor_gt 0.1065
_refine_ls_wR_factor_ref 0.1089
_reflns_Friedel_coverage 0.000
_reflns_number_gt 9384
_reflns_number_total 10000
_reflns_threshold_expression 'I > 2\s(I)'
_cod_data_source_file c8dt04869j2.cif
_cod_data_source_block ggdegtaa
_cod_depositor_comments 'Adding full bibliography for 7049065--7049074.cif.'
_cod_database_code 7049073
_shelx_shelxl_version_number 2018/1
_shelx_space_group_comment
;
The symmetry employed for this shelxl refinement is uniquely defined
by the following loop, which should always be used as a source of
symmetry information in preference to the above space-group names.
They are only intended as comments.
;

loop_
_space_group_symop_operation_xyz
'x, y, z'
'-x, y+1/2, -z+1/2'
'-x, -y, -z'
'x, -y-1/2, z-1/2'

loop_
_atom_site_label
_atom_site_type_symbol
_atom_site_fract_x
_atom_site_fract_y
_atom_site_fract_z
_atom_site_U_iso_or_equiv
_atom_site_adp_type
_atom_site_occupancy
_atom_site_site_symmetry_order
_atom_site_calc_flag
_atom_site_refinement_flags_posn
_atom_site_refinement_flags_adp
Gd Gd 0.78605(2) 0.23311(2) 0.55434(2) 0.00680(4) Uani 1 1 d . .
O1 O 0.77506(9) -0.03398(18) 0.53454(10) 0.0120(3) Uani 1 1 d . .
O2 O 0.93504(9) 0.11261(17) 0.59537(10) 0.0106(2) Uani 1 1 d . .
O3 O 0.62821(10) 0.2048(2) 0.45551(10) 0.0126(3) Uani 1 1 d . .
O4 O 0.48318(9) 0.1949(2) 0.42562(10) 0.0151(3) Uani 1 1 d . .
O5 O 0.74547(9) 0.43967(18) 0.45540(10) 0.0129(3) Uani 1 1 d . .
O6 O 0.78184(11) 0.6386(2) 0.40562(11) 0.0180(3) Uani 1 1 d . .
O7 O 0.87695(9) 0.18598(18) 0.71562(9) 0.0116(3) Uani 1 1 d . .
O8 O 0.88972(11) 0.21469(19) 0.85315(11) 0.0136(3) Uani 1 1 d . .
O9 O 0.76589(9) 0.43637(17) 0.62758(10) 0.0125(3) Uani 1 1 d . .
O10 O 0.81852(10) 0.64188(19) 0.70511(10) 0.0140(3) Uani 1 1 d . .
N1 N 0.92032(10) 0.41425(19) 0.60379(11) 0.0086(3) Uani 1 1 d . .
N2 N 0.69846(10) 0.1208(2) 0.63213(10) 0.0098(3) Uani 1 1 d . .
C1 C 0.86083(13) -0.1109(2) 0.57904(14) 0.0137(3) Uani 1 1 d . .
H1A H 0.852361 -0.208182 0.554948 0.016 Uiso 1 1 calc R U
H1B H 0.883106 -0.116956 0.644106 0.016 Uiso 1 1 calc R U
C2 C 0.92908(13) -0.0315(2) 0.56221(13) 0.0123(3) Uani 1 1 d . .
H2A H 0.988405 -0.078378 0.594237 0.015 Uiso 1 1 calc R U
H2B H 0.908965 -0.030347 0.497487 0.015 Uiso 1 1 calc R U
C3 C 1.00143(12) 0.2018(2) 0.58839(14) 0.0113(3) Uani 1 1 d . .
H3A H 0.981015 0.224160 0.524994 0.014 Uiso 1 1 calc R U
H3B H 1.059972 0.152697 0.614288 0.014 Uiso 1 1 calc R U
C4 C 1.00992(11) 0.3381(2) 0.64115(12) 0.0105(3) Uani 1 1 d . .
H4A H 1.032306 0.314028 0.704698 0.013 Uiso 1 1 calc R U
H4B H 1.054151 0.401902 0.638413 0.013 Uiso 1 1 calc R U
C5 C 0.70603(13) -0.0988(2) 0.55071(13) 0.0126(3) Uani 1 1 d . .
H5A H 0.714305 -0.202592 0.556061 0.015 Uiso 1 1 calc R U
H5B H 0.645606 -0.078640 0.499574 0.015 Uiso 1 1 calc R U
C6 C 0.71362(13) -0.0387(2) 0.63729(13) 0.0123(3) Uani 1 1 d . .
H6A H 0.668838 -0.085653 0.648719 0.015 Uiso 1 1 calc R U
H6B H 0.773960 -0.060183 0.688154 0.015 Uiso 1 1 calc R U
C7 C 0.74022(12) 0.1777(2) 0.72592(13) 0.0118(3) Uani 1 1 d . .
H7A H 0.726656 0.113322 0.762906 0.014 Uiso 1 1 calc R U
H7B H 0.713949 0.271321 0.724950 0.014 Uiso 1 1 calc R U
C8 C 0.60005(12) 0.1565(2) 0.57903(13) 0.0122(3) Uani 1 1 d . .
H8A H 0.588248 0.240630 0.605749 0.015 Uiso 1 1 calc R U
H8B H 0.564965 0.076752 0.583164 0.015 Uiso 1 1 calc R U
C9 C 0.56757(12) 0.1867(2) 0.47882(13) 0.0102(3) Uani 1 1 d . .
C10 C 0.90353(12) 0.5007(2) 0.52280(12) 0.0107(3) Uani 1 1 d . .
H10A H 0.928979 0.449794 0.490360 0.013 Uiso 1 1 calc R U
H10B H 0.935631 0.591976 0.543472 0.013 Uiso 1 1 calc R U
C11 C 0.84397(12) 0.1926(2) 0.76857(12) 0.0095(3) Uani 1 1 d . .
C12 C 0.82732(12) 0.5323(2) 0.66722(12) 0.0098(3) Uani 1 1 d . .
C13 C 0.80207(12) 0.5310(2) 0.45653(12) 0.0103(3) Uani 1 1 d . .
C14 C 0.92080(11) 0.5083(2) 0.67496(12) 0.0107(3) Uani 1 1 d . .
H14A H 0.945824 0.601385 0.672590 0.013 Uiso 1 1 calc R U
H14B H 0.961607 0.466270 0.734251 0.013 Uiso 1 1 calc R U
C50 C 0.47575(14) 0.0912(3) 0.20853(15) 0.0172(4) Uani 1 1 d . .
N51 N 0.56631(13) 0.1017(3) 0.26456(14) 0.0232(4) Uani 1 1 d . .
H51A H 0.603383 0.073508 0.246551 0.028 Uiso 1 1 calc R U
H51B H 0.587398 0.136627 0.318534 0.028 Uiso 1 1 calc R U
N52 N 0.44330(14) 0.0374(3) 0.12544(15) 0.0282(5) Uani 1 1 d . .
H52A H 0.385151 0.033000 0.088902 0.034 Uiso 1 1 calc R U
H52B H 0.480366 0.006917 0.108000 0.034 Uiso 1 1 calc R U
N53 N 0.41790(12) 0.1380(3) 0.23480(12) 0.0193(4) Uani 1 1 d . .
H53A H 0.359830 0.133290 0.197918 0.023 Uiso 1 1 calc R U
H53B H 0.438519 0.173086 0.288682 0.023 Uiso 1 1 calc R U
OW1 O 0.78421(10) 0.16725(19) 0.41430(10) 0.0131(3) Uani 1 1 d . .
HW11 H 0.785347 0.073930 0.409523 0.020 Uiso 1 1 d R U
HW12 H 0.831642 0.203162 0.413770 0.020 Uiso 1 1 d R U
OW2 O 0.75028(13) -0.0887(2) 0.32349(12) 0.0203(3) Uani 1 1 d . .
HW21 H 0.761(3) -0.169(5) 0.350(3) 0.030 Uiso 1 1 d . U
HW22 H 0.770(2) -0.108(4) 0.282(2) 0.030 Uiso 1 1 d . U
OW3 O 0.59817(14) 0.5265(3) 0.6028(2) 0.0359(5) Uani 1 1 d . .
HW31 H 0.586(3) 0.591(5) 0.588(3) 0.054 Uiso 1 1 d . U
HW32 H 0.648(3) 0.510(5) 0.605(3) 0.054 Uiso 1 1 d . U

loop_
_atom_site_aniso_label
_atom_site_aniso_U_11
_atom_site_aniso_U_22
_atom_site_aniso_U_33
_atom_site_aniso_U_23
_atom_site_aniso_U_13
_atom_site_aniso_U_12
Gd 0.00560(5) 0.00762(7) 0.00719(6) -0.00008(2) 0.00320(4) -0.00006(2)
O1 0.0118(5) 0.0115(7) 0.0128(5) 0.0001(5) 0.0063(5) -0.0001(5)
O2 0.0099(5) 0.0095(7) 0.0139(6) -0.0020(5) 0.0070(5) 0.0000(5)
O3 0.0093(6) 0.0164(7) 0.0123(6) 0.0009(6) 0.0056(5) -0.0010(5)
O4 0.0073(5) 0.0199(8) 0.0147(6) -0.0002(6) 0.0030(5) 0.0000(5)
O5 0.0095(5) 0.0114(7) 0.0151(6) 0.0041(5) 0.0041(5) -0.0014(5)
O6 0.0170(6) 0.0146(8) 0.0176(6) 0.0060(6) 0.0050(6) -0.0009(6)
O7 0.0093(5) 0.0177(8) 0.0083(5) -0.0003(5) 0.0048(5) 0.0012(5)
O8 0.0115(6) 0.0197(8) 0.0085(6) -0.0007(5) 0.0043(5) -0.0001(5)
O9 0.0102(5) 0.0100(7) 0.0186(6) -0.0052(5) 0.0082(5) -0.0017(5)
O10 0.0167(6) 0.0103(7) 0.0188(6) -0.0046(5) 0.0116(5) -0.0022(5)
N1 0.0074(6) 0.0104(7) 0.0086(6) 0.0007(5) 0.0043(5) 0.0013(5)
N2 0.0091(6) 0.0103(8) 0.0105(6) -0.0007(5) 0.0051(5) 0.0000(5)
C1 0.0132(7) 0.0113(9) 0.0161(8) 0.0002(7) 0.0070(7) 0.0011(6)
C2 0.0126(7) 0.0112(9) 0.0128(7) -0.0011(6) 0.0061(6) 0.0030(6)
C3 0.0091(7) 0.0131(9) 0.0129(7) 0.0008(7) 0.0064(6) 0.0017(6)
C4 0.0063(6) 0.0127(9) 0.0108(7) -0.0007(6) 0.0029(6) 0.0012(6)
C5 0.0123(7) 0.0103(9) 0.0142(7) -0.0014(6) 0.0059(6) -0.0023(6)
C6 0.0136(7) 0.0116(9) 0.0127(7) 0.0009(6) 0.0073(6) -0.0013(6)
C7 0.0086(7) 0.0163(10) 0.0109(7) -0.0028(7) 0.0050(6) -0.0017(6)
C8 0.0074(6) 0.0156(10) 0.0132(7) -0.0006(7) 0.0049(6) -0.0004(6)
C9 0.0090(7) 0.0084(9) 0.0110(7) -0.0015(6) 0.0034(6) -0.0006(6)
C10 0.0099(7) 0.0125(9) 0.0106(7) 0.0020(6) 0.0058(6) 0.0001(6)
C11 0.0098(7) 0.0098(8) 0.0092(6) 0.0001(6) 0.0049(6) 0.0004(6)
C12 0.0100(7) 0.0102(8) 0.0102(6) -0.0004(6) 0.0058(6) -0.0009(6)
C13 0.0109(7) 0.0087(8) 0.0111(7) 0.0009(6) 0.0055(6) -0.0006(6)
C14 0.0082(6) 0.0139(9) 0.0105(7) -0.0037(6) 0.0050(6) -0.0014(6)
C50 0.0130(8) 0.0215(11) 0.0183(8) -0.0053(8) 0.0086(7) -0.0037(7)
N51 0.0138(7) 0.0317(12) 0.0241(9) -0.0107(8) 0.0095(7) -0.0045(7)
N52 0.0176(8) 0.0456(15) 0.0251(9) -0.0202(10) 0.0134(8) -0.0130(9)
N53 0.0114(7) 0.0298(12) 0.0147(7) -0.0045(7) 0.0049(6) 0.0020(7)
OW1 0.0162(6) 0.0133(7) 0.0123(6) 0.0009(5) 0.0089(5) 0.0001(5)
OW2 0.0325(8) 0.0137(8) 0.0228(7) 0.0011(6) 0.0201(7) 0.0004(7)
OW3 0.0199(8) 0.0210(11) 0.0738(17) -0.0019(11) 0.0286(10) 0.0018(7)

loop_
_atom_type_symbol
_atom_type_description
_atom_type_scat_dispersion_real
_atom_type_scat_dispersion_imag
_atom_type_scat_source
C C 0.0033 0.0016 'International Tables Vol C Tables 4.2.6.8 and 6.1.1.4'
H H 0.0000 0.0000 'International Tables Vol C Tables 4.2.6.8 and 6.1.1.4'
N N 0.0061 0.0033 'International Tables Vol C Tables 4.2.6.8 and 6.1.1.4'
O O 0.0106 0.0060 'International Tables Vol C Tables 4.2.6.8 and 6.1.1.4'
Gd Gd -0.1653 3.9035 'International Tables Vol C Tables 4.2.6.8 and 6.1.1.4'

loop_
_geom_angle_atom_site_label_1
_geom_angle_atom_site_label_2
_geom_angle_atom_site_label_3
_geom_angle
O3 Gd O9 93.11(5)
O3 Gd O5 76.43(5)
O9 Gd O5 70.43(6)
O3 Gd O7 129.89(5)
O9 Gd O7 74.29(5)
O5 Gd O7 136.94(6)
O3 Gd OW1 79.54(6)
O9 Gd OW1 140.62(6)
O5 Gd OW1 70.24(6)
O7 Gd OW1 138.49(5)
O3 Gd O1 79.13(5)
O9 Gd O1 147.08(5)
O5 Gd O1 136.11(5)
O7 Gd O1 86.25(5)
OW1 Gd O1 69.85(5)
O3 Gd O2 140.36(6)
O9 Gd O2 126.41(5)
O5 Gd O2 116.44(5)
O7 Gd O2 67.79(5)
OW1 Gd O2 71.51(5)
O1 Gd O2 65.93(5)
O3 Gd N1 142.91(6)
O9 Gd N1 69.30(5)
O5 Gd N1 67.03(5)
O7 Gd N1 78.02(5)
OW1 Gd N1 93.58(5)
O1 Gd N1 132.81(5)
O2 Gd N1 66.92(5)
O3 Gd N2 65.94(5)
O9 Gd N2 77.99(5)
O5 Gd N2 128.76(5)
O7 Gd N2 64.02(5)
OW1 Gd N2 130.47(5)
O1 Gd N2 69.60(5)
O2 Gd N2 114.75(5)
N1 Gd N2 135.25(5)
C1 O1 C5 112.72(16)
C1 O1 Gd 115.66(12)
C5 O1 Gd 113.50(12)
C2 O2 C3 114.12(14)
C2 O2 Gd 116.20(11)
C3 O2 Gd 115.60(12)
C9 O3 Gd 126.36(13)
C13 O5 Gd 124.71(12)
C11 O7 Gd 122.29(11)
C12 O9 Gd 122.68(11)
C14 N1 C10 110.58(16)
C14 N1 C4 109.84(14)
C10 N1 C4 109.46(14)
C14 N1 Gd 107.04(10)
C10 N1 Gd 108.45(11)
C4 N1 Gd 111.45(12)
C7 N2 C8 111.30(15)
C7 N2 C6 108.37(16)
C8 N2 C6 111.36(15)
C7 N2 Gd 108.00(11)
C8 N2 Gd 110.31(11)
C6 N2 Gd 107.35(10)
O1 C1 C2 108.72(17)
O2 C2 C1 107.03(15)
O2 C3 C4 106.29(15)
N1 C4 C3 111.55(15)
O1 C5 C6 109.92(16)
N2 C6 C5 112.26(16)
N2 C7 C11 111.12(14)
N2 C8 C9 112.93(15)
O4 C9 O3 124.67(18)
O4 C9 C8 117.44(16)
O3 C9 C8 117.87(16)
N1 C10 C13 113.77(14)
O8 C11 O7 125.01(17)
O8 C11 C7 117.39(16)
O7 C11 C7 117.57(16)
O10 C12 O9 124.43(16)
O10 C12 C14 117.05(17)
O9 C12 C14 118.39(17)
O6 C13 O5 125.29(17)
O6 C13 C10 118.18(17)
O5 C13 C10 116.45(17)
N1 C14 C12 115.27(15)
N52 C50 N53 119.52(19)
N52 C50 N51 120.0(2)
N53 C50 N51 120.5(2)

loop_
_geom_bond_atom_site_label_1
_geom_bond_atom_site_label_2
_geom_bond_distance
Gd O3 2.3457(16)
Gd O9 2.3689(15)
Gd O5 2.4055(15)
Gd O7 2.4086(15)
Gd OW1 2.4279(14)
Gd O1 2.4921(17)
Gd O2 2.5083(14)
Gd N1 2.5976(17)
Gd N2 2.6300(16)
O1 C1 1.442(2)
O1 C5 1.450(2)
O2 C2 1.433(3)
O2 C3 1.442(2)
O3 C9 1.275(2)
O4 C9 1.249(2)
O5 C13 1.268(2)
O6 C13 1.248(3)
O7 C11 1.268(2)
O8 C11 1.257(2)
O9 C12 1.272(2)
O10 C12 1.248(3)
N1 C14 1.481(2)
N1 C10 1.486(2)
N1 C4 1.492(2)
N2 C7 1.474(3)
N2 C8 1.476(2)
N2 C6 1.495(3)
C1 C2 1.506(3)
C3 C4 1.511(3)
C5 C6 1.509(3)
C7 C11 1.529(2)
C8 C9 1.523(3)
C10 C13 1.532(3)
C12 C14 1.530(2)
C50 N52 1.324(3)
C50 N53 1.329(3)
C50 N51 1.339(3)
